data_7104092
loop_
_publ_author_name
'Qi, Jian Ying'
'Qiu, Li Qin'
'Lam, Kim Hung'
'Yip, Chiu Wing'
'Zhou, Zhong Yuan'
'Chan, Albert S. C.'

_publ_section_title
;
 Highly efficient epoxidation of cyclic alkenes catalyzed by ruthenium
 complex
;
_journal_coden_ASTM CHCOFS
_journal_issue 9
_journal_name_full
;
 Chemical Communications (Cambridge, United Kingdom)
;
_journal_page_first 1058
_journal_page_last 1059
_journal_paper_doi 10.1039/b212899c
_journal_year 2003
_chemical_formula_moiety 'C24 H17 Cl4 N4 O2 Ru, (C2 H6 O)'
_chemical_formula_sum 'C26 H23 Cl4 N4 O3 Ru'
_chemical_formula_weight 682.35
_space_group_IT_number 14
_symmetry_cell_setting monoclinic
_symmetry_space_group_name_Hall '-P 2ybc'
_symmetry_space_group_name_H-M 'P 1 21/c 1'
_atom_sites_solution_hydrogens geom
_atom_sites_solution_primary direct
_atom_sites_solution_secondary difmap
_audit_creation_method SHELXL-97
_cell_angle_alpha 90.00
_cell_angle_beta 115.723(3)
_cell_angle_gamma 90.00
_cell_formula_units_Z 4
_cell_length_a 16.706(2)
_cell_length_b 13.6138(17)
_cell_length_c 15.7145(19)
_cell_measurement_reflns_used 8841
_cell_measurement_temperature 294(2)
_cell_measurement_theta_max 27.5
_cell_measurement_theta_min 1
_cell_volume 3219.7(7)
_computing_cell_refinement 'Bruker SMART'
_computing_data_collection 'Bruker SMART'
_computing_data_reduction 'Bruker SHELXTL NT'
_computing_molecular_graphics 'Bruker SHELXTL NT'
_computing_publication_material 'Bruker SHELXTL NT'
_computing_structure_refinement 'SHELXL-97 (Sheldrick, 1997)'
_computing_structure_solution 'SHELXS-97 (Sheldrick, 1990)'
_diffrn_ambient_temperature 294(2)
_diffrn_measured_fraction_theta_full 0.990
_diffrn_measured_fraction_theta_max 0.990
_diffrn_measurement_device_type 'Bruker CCD Area Detector'
_diffrn_measurement_method 'phi and omega scan'
_diffrn_radiation_monochromator graphite
_diffrn_radiation_source 'fine-focus sealed tube'
_diffrn_radiation_type MoK\a
_diffrn_radiation_wavelength 0.71073
_diffrn_reflns_av_R_equivalents 0.0627
_diffrn_reflns_av_sigmaI/netI 0.0879
_diffrn_reflns_limit_h_max 21
_diffrn_reflns_limit_h_min -17
_diffrn_reflns_limit_k_max 16
_diffrn_reflns_limit_k_min -17
_diffrn_reflns_limit_l_max 10
_diffrn_reflns_limit_l_min -20
_diffrn_reflns_number 21254
_diffrn_reflns_theta_full 27.60
_diffrn_reflns_theta_max 27.60
_diffrn_reflns_theta_min 2.59
_exptl_absorpt_coefficient_mu 0.850
_exptl_absorpt_correction_T_max 0.8903
_exptl_absorpt_correction_T_min 0.8484
_exptl_absorpt_correction_type empirical
_exptl_absorpt_process_details 'SADABS; SHELXTL NT'
_exptl_crystal_colour red
_exptl_crystal_density_diffrn 1.408
_exptl_crystal_density_method 'not measured'
_exptl_crystal_description prism
_exptl_crystal_F_000 1372
_exptl_crystal_size_max 0.20
_exptl_crystal_size_mid 0.16
_exptl_crystal_size_min 0.14
_refine_diff_density_max 0.917
_refine_diff_density_min -0.415
_refine_diff_density_rms 0.095
_refine_ls_extinction_method none
_refine_ls_goodness_of_fit_ref 1.099
_refine_ls_hydrogen_treatment constr
_refine_ls_matrix_type full
_refine_ls_number_parameters 337
_refine_ls_number_reflns 7385
_refine_ls_number_restraints 34
_refine_ls_restrained_S_all 1.114
_refine_ls_R_factor_all 0.1058
_refine_ls_R_factor_gt 0.0541
_refine_ls_shift/su_max 0.000
_refine_ls_shift/su_mean 0.000
_refine_ls_structure_factor_coef Fsqd
_refine_ls_weighting_details 'calc w==1/[\s^2^(Fo^2^)+(0.0500P)^2^+0.0000P] where P==(Fo^2^+2Fc^2^)/3'
_refine_ls_weighting_scheme calc
_refine_ls_wR_factor_gt 0.1277
_refine_ls_wR_factor_ref 0.1418
_reflns_number_gt 3995
_reflns_number_total 7385
_reflns_threshold_expression >2sigma(I)
_cod_data_source_file b212899c.txt
_cod_data_source_block qjy8
_cod_original_sg_symbol_H-M P2(1)/c
_cod_database_code 7104092

loop_
_symmetry_equiv_pos_as_xyz
'x, y, z'
'-x, y+1/2, -z+1/2'
'-x, -y, -z'
'x, -y-1/2, z-1/2'

loop_
_atom_site_label
_atom_site_type_symbol
_atom_site_fract_x
_atom_site_fract_y
_atom_site_fract_z
_atom_site_U_iso_or_equiv
_atom_site_adp_type
_atom_site_occupancy
_atom_site_symmetry_multiplicity
_atom_site_calc_flag
_atom_site_refinement_flags
_atom_site_disorder_assembly
_atom_site_disorder_group
Ru1 Ru 0.23356(2) 0.48583(3) 0.48546(3) 0.04432(15) Uani 1 1 d . . .
Cl1 Cl 0.12381(9) 0.55786(12) 0.35253(10) 0.0743(4) Uani 1 1 d . . .
Cl2 Cl 0.22891(9) 0.61501(11) 0.58371(11) 0.0737(4) Uani 1 1 d . . .
Cl3 Cl 0.35905(12) 0.19670(14) 0.49974(17) 0.1262(8) Uani 1 1 d . . .
Cl4 Cl 0.4100(2) 0.5043(2) 0.8306(2) 0.1868(14) Uani 1 1 d . . .
O1 O 0.3187(3) 0.3423(3) 0.3128(3) 0.0858(13) Uani 1 1 d . . .
O2 O 0.32461(18) 0.4175(2) 0.6053(2) 0.0514(8) Uani 1 1 d . . .
N1 N 0.3299(2) 0.5481(3) 0.4534(3) 0.0466(9) Uani 1 1 d . . .
N2 N 0.2512(2) 0.3775(3) 0.4094(3) 0.0484(10) Uani 1 1 d . . .
N3 N 0.1502(2) 0.4069(3) 0.5252(3) 0.0489(10) Uani 1 1 d . . .
N4 N 0.3405(3) 0.3198(3) 0.7252(3) 0.0649(12) Uani 1 1 d . . .
H4A H 0.3155 0.2833 0.7514 0.078 Uiso 1 1 calc R . .
C1 C 0.3706(3) 0.6334(4) 0.4836(4) 0.0623(14) Uani 1 1 d . . .
H1A H 0.3534 0.6735 0.5206 0.075 Uiso 1 1 calc R . .
C2 C 0.4373(4) 0.6635(5) 0.4614(5) 0.0793(18) Uani 1 1 d . . .
H2A H 0.4657 0.7233 0.4839 0.095 Uiso 1 1 calc R . .
C3 C 0.4622(4) 0.6047(5) 0.4055(4) 0.0754(17) Uani 1 1 d . . .
H3A H 0.5083 0.6238 0.3908 0.090 Uiso 1 1 calc R . .
C4 C 0.4187(4) 0.5187(5) 0.3720(4) 0.0675(15) Uani 1 1 d . . .
H4B H 0.4329 0.4792 0.3322 0.081 Uiso 1 1 calc R . .
C5 C 0.3532(3) 0.4910(4) 0.3980(3) 0.0503(12) Uani 1 1 d . . .
C6 C 0.3063(3) 0.3963(4) 0.3682(4) 0.0586(14) Uani 1 1 d . . .
C7 C 0.2041(3) 0.2870(4) 0.3889(4) 0.0597(14) Uani 1 1 d D . .
C8 C 0.2450(4) 0.1998(4) 0.4266(5) 0.0877(19) Uani 1 1 d D . .
C9 C 0.1984(5) 0.1123(5) 0.4097(6) 0.122(3) Uani 1 1 d D . .
H9A H 0.2276 0.0539 0.4359 0.147 Uiso 1 1 calc R . .
C10 C 0.1093(5) 0.1129(6) 0.3543(6) 0.133(3) Uani 1 1 d D . .
H10A H 0.0773 0.0546 0.3429 0.159 Uiso 1 1 calc R . .
C11 C 0.0663(5) 0.1987(6) 0.3153(6) 0.108(3) Uani 1 1 d D . .
H11A H 0.0054 0.1985 0.2773 0.130 Uiso 1 1 calc R . .
C12 C 0.1134(3) 0.2854(5) 0.3323(4) 0.0748(17) Uani 1 1 d D . .
H12A H 0.0838 0.3435 0.3055 0.090 Uiso 1 1 calc R . .
C13 C 0.0615(3) 0.4048(4) 0.4818(4) 0.0628(15) Uani 1 1 d . . .
H13A H 0.0319 0.4449 0.4295 0.075 Uiso 1 1 calc R . .
C14 C 0.0122(4) 0.3451(5) 0.5123(4) 0.0747(17) Uani 1 1 d . . .
H14A H -0.0495 0.3444 0.4808 0.090 Uiso 1 1 calc R . .
C15 C 0.0559(4) 0.2871(6) 0.5894(5) 0.095(2) Uani 1 1 d . . .
H15A H 0.0242 0.2457 0.6107 0.114 Uiso 1 1 calc R . .
C16 C 0.1470(4) 0.2902(5) 0.6356(4) 0.091(2) Uani 1 1 d . . .
H16A H 0.1773 0.2515 0.6888 0.109 Uiso 1 1 calc R . .
C17 C 0.1927(3) 0.3507(4) 0.6026(3) 0.0524(13) Uani 1 1 d . . .
C18 C 0.2906(3) 0.3640(4) 0.6459(4) 0.0525(13) Uani 1 1 d . . .
C19 C 0.4341(4) 0.3296(5) 0.7696(4) 0.0734(18) Uani 1 1 d D . .
C20 C 0.4714(5) 0.4133(6) 0.8224(5) 0.114(3) Uani 1 1 d D . .
C21 C 0.5654(5) 0.4266(8) 0.8689(6) 0.155(4) Uani 1 1 d D . .
H21A H 0.5934 0.4818 0.9042 0.186 Uiso 1 1 calc R . .
C22 C 0.6093(6) 0.3471(8) 0.8548(6) 0.137(4) Uani 1 1 d D . .
H22A H 0.6709 0.3523 0.8835 0.164 Uiso 1 1 calc R . .
C23 C 0.5769(5) 0.2609(8) 0.8051(6) 0.151(3) Uani 1 1 d D . .
H23A H 0.6149 0.2130 0.8013 0.181 Uiso 1 1 calc R . .
C24 C 0.4844(4) 0.2484(6) 0.7608(5) 0.108(2) Uani 1 1 d D . .
H24A H 0.4577 0.1915 0.7281 0.130 Uiso 1 1 calc R . .
O3 O 0.1467(14) 0.9791(14) 0.6171(15) 0.252(9) Uiso 0.50 1 d PD . .
C25 C 0.1311(13) 0.8772(15) 0.6032(14) 0.153(7) Uiso 0.50 1 d PD . .
C26 C 0.1616(17) 0.8573(19) 0.5272(17) 0.204(10) Uiso 0.50 1 d PD . .
O4 O 0.1511(11) 0.8115(12) 0.3869(12) 0.206(6) Uiso 0.50 1 d PD . .
C27 C 0.2083(13) 0.8216(17) 0.3354(15) 0.191(9) Uiso 0.50 1 d PD . .
C28 C 0.1354(14) 0.8696(16) 0.2522(15) 0.172(8) Uiso 0.50 1 d PD . .

loop_
_atom_site_aniso_label
_atom_site_aniso_U_11
_atom_site_aniso_U_22
_atom_site_aniso_U_33
_atom_site_aniso_U_23
_atom_site_aniso_U_13
_atom_site_aniso_U_12
Ru1 0.0319(2) 0.0562(3) 0.0445(2) -0.00063(19) 0.01627(16) 0.00042(18)
Cl1 0.0529(8) 0.0855(11) 0.0693(9) 0.0206(8) 0.0123(7) 0.0127(7)
Cl2 0.0558(8) 0.0846(11) 0.0884(11) -0.0307(8) 0.0386(8) -0.0081(7)
Cl3 0.0840(13) 0.0789(14) 0.171(2) 0.0058(12) 0.0135(13) 0.0066(10)
Cl4 0.169(3) 0.151(3) 0.165(3) -0.0209(18) 0.002(2) 0.007(2)
O1 0.086(3) 0.090(3) 0.107(3) -0.041(3) 0.066(3) -0.018(2)
O2 0.0339(17) 0.069(2) 0.050(2) 0.0095(17) 0.0174(15) -0.0019(15)
N1 0.042(2) 0.053(3) 0.045(2) 0.0022(19) 0.0199(19) 0.0009(19)
N2 0.038(2) 0.051(3) 0.054(2) -0.0068(19) 0.018(2) -0.0041(18)
N3 0.031(2) 0.068(3) 0.050(2) -0.009(2) 0.0204(19) -0.0045(19)
N4 0.042(3) 0.087(3) 0.067(3) 0.029(3) 0.024(2) -0.001(2)
C1 0.054(3) 0.065(4) 0.072(4) -0.011(3) 0.032(3) -0.013(3)
C2 0.073(4) 0.080(5) 0.093(5) -0.004(4) 0.044(4) -0.024(3)
C3 0.067(4) 0.094(5) 0.079(4) 0.012(4) 0.044(3) -0.018(3)
C4 0.058(3) 0.093(5) 0.062(4) 0.001(3) 0.037(3) -0.005(3)
C5 0.041(3) 0.066(4) 0.046(3) 0.000(2) 0.021(2) 0.001(2)
C6 0.049(3) 0.066(4) 0.062(4) -0.009(3) 0.024(3) 0.001(3)
C7 0.057(4) 0.061(4) 0.067(4) -0.014(3) 0.032(3) -0.008(3)
C8 0.068(4) 0.080(5) 0.108(5) -0.005(4) 0.031(4) -0.010(4)
C9 0.100(6) 0.066(5) 0.180(8) -0.016(5) 0.041(6) -0.020(4)
C10 0.123(8) 0.093(7) 0.186(9) -0.041(6) 0.070(7) -0.054(6)
C11 0.079(5) 0.114(7) 0.132(7) -0.048(6) 0.046(5) -0.028(5)
C12 0.055(4) 0.093(5) 0.076(4) -0.023(3) 0.029(3) -0.017(3)
C13 0.035(3) 0.092(4) 0.062(3) -0.005(3) 0.021(3) -0.002(3)
C14 0.045(3) 0.106(5) 0.078(4) -0.005(4) 0.032(3) -0.011(3)
C15 0.051(4) 0.154(7) 0.087(5) 0.018(5) 0.036(4) -0.026(4)
C16 0.053(4) 0.143(6) 0.075(4) 0.033(4) 0.027(3) -0.012(4)
C17 0.040(3) 0.072(4) 0.049(3) 0.009(3) 0.023(2) -0.004(2)
C18 0.038(3) 0.066(4) 0.052(3) 0.010(3) 0.018(3) 0.001(2)
C19 0.047(3) 0.094(5) 0.069(4) 0.039(4) 0.014(3) -0.003(3)
C20 0.083(5) 0.119(7) 0.108(6) 0.046(5) 0.010(5) -0.004(5)
C21 0.114(8) 0.134(9) 0.140(8) 0.051(7) -0.017(6) -0.040(6)
C22 0.096(6) 0.123 0.157(9) 0.077(7) 0.022(6) -0.003(7)
C23 0.122(8) 0.200 0.155(9) 0.121(7) 0.083(7) 0.091(7)
C24 0.054(4) 0.151 0.113(6) 0.081(5) 0.030(4) 0.027(4)

loop_
_atom_type_symbol
_atom_type_description
_atom_type_scat_dispersion_real
_atom_type_scat_dispersion_imag
_atom_type_scat_source
C C 0.0033 0.0016 'International Tables Vol C Tables 4.2.6.8 and 6.1.1.4'
H H 0.0000 0.0000 'International Tables Vol C Tables 4.2.6.8 and 6.1.1.4'
N N 0.0061 0.0033 'International Tables Vol C Tables 4.2.6.8 and 6.1.1.4'
O O 0.0106 0.0060 'International Tables Vol C Tables 4.2.6.8 and 6.1.1.4'
Cl Cl 0.1484 0.1585 'International Tables Vol C Tables 4.2.6.8 and 6.1.1.4'
Ru Ru -1.2594 0.8363 'International Tables Vol C Tables 4.2.6.8 and 6.1.1.4'

loop_
_geom_angle_atom_site_label_1
_geom_angle_atom_site_label_2
_geom_angle_atom_site_label_3
_geom_angle
_geom_angle_site_symmetry_1
_geom_angle_site_symmetry_3
_geom_angle_publ_flag
N2 Ru1 N3 95.22(15) . . ?
N2 Ru1 O2 88.37(14) . . ?
N3 Ru1 O2 79.36(14) . . ?
N2 Ru1 N1 79.85(16) . . ?
N3 Ru1 N1 171.62(15) . . ?
O2 Ru1 N1 93.64(13) . . ?
N2 Ru1 Cl1 92.15(12) . . ?
N3 Ru1 Cl1 96.88(12) . . ?
O2 Ru1 Cl1 176.23(9) . . ?
N1 Ru1 Cl1 90.12(11) . . ?
N2 Ru1 Cl2 174.05(11) . . ?
N3 Ru1 Cl2 88.41(11) . . ?
O2 Ru1 Cl2 87.67(10) . . ?
N1 Ru1 Cl2 95.97(12) . . ?
Cl1 Ru1 Cl2 92.10(6) . . ?
C18 O2 Ru1 114.2(3) . . ?
C1 N1 C5 119.4(4) . . ?
C1 N1 Ru1 127.2(3) . . ?
C5 N1 Ru1 113.3(3) . . ?
C6 N2 C7 118.5(4) . . ?
C6 N2 Ru1 116.9(3) . . ?
C7 N2 Ru1 124.3(3) . . ?
C13 N3 C17 118.7(4) . . ?
C13 N3 Ru1 127.1(4) . . ?
C17 N3 Ru1 114.2(3) . . ?
C18 N4 C19 122.6(4) . . ?
C18 N4 H4A 118.7 . . ?
C19 N4 H4A 118.7 . . ?
N1 C1 C2 121.4(5) . . ?
N1 C1 H1A 119.3 . . ?
C2 C1 H1A 119.3 . . ?
C1 C2 C3 119.5(6) . . ?
C1 C2 H2A 120.3 . . ?
C3 C2 H2A 120.3 . . ?
C4 C3 C2 119.2(5) . . ?
C4 C3 H3A 120.4 . . ?
C2 C3 H3A 120.4 . . ?
C3 C4 C5 118.9(5) . . ?
C3 C4 H4B 120.6 . . ?
C5 C4 H4B 120.6 . . ?
N1 C5 C4 121.6(5) . . ?
N1 C5 C6 116.6(4) . . ?
C4 C5 C6 121.8(5) . . ?
O1 C6 N2 125.7(5) . . ?
O1 C6 C5 121.3(5) . . ?
N2 C6 C5 112.9(4) . . ?
C8 C7 C12 117.7(5) . . ?
C8 C7 N2 122.0(5) . . ?
C12 C7 N2 120.2(5) . . ?
C7 C8 C9 122.0(6) . . ?
C7 C8 Cl3 120.1(4) . . ?
C9 C8 Cl3 117.9(5) . . ?
C10 C9 C8 119.1(7) . . ?
C10 C9 H9A 120.4 . . ?
C8 C9 H9A 120.4 . . ?
C9 C10 C11 120.5(7) . . ?
C9 C10 H10A 119.8 . . ?
C11 C10 H10A 119.8 . . ?
C10 C11 C12 120.0(7) . . ?
C10 C11 H11A 120.0 . . ?
C12 C11 H11A 120.0 . . ?
C11 C12 C7 120.7(6) . . ?
C11 C12 H12A 119.6 . . ?
C7 C12 H12A 119.6 . . ?
N3 C13 C14 122.1(5) . . ?
N3 C13 H13A 118.9 . . ?
C14 C13 H13A 118.9 . . ?
C15 C14 C13 118.6(5) . . ?
C15 C14 H14A 120.7 . . ?
C13 C14 H14A 120.7 . . ?
C14 C15 C16 119.8(6) . . ?
C14 C15 H15A 120.1 . . ?
C16 C15 H15A 120.1 . . ?
C17 C16 C15 119.3(6) . . ?
C17 C16 H16A 120.3 . . ?
C15 C16 H16A 120.3 . . ?
N3 C17 C16 121.4(5) . . ?
N3 C17 C18 112.8(4) . . ?
C16 C17 C18 125.7(5) . . ?
O2 C18 N4 120.6(4) . . ?
O2 C18 C17 119.3(4) . . ?
N4 C18 C17 120.2(4) . . ?
C20 C19 N4 119.1(6) . . ?
C20 C19 C24 124.1(6) . . ?
N4 C19 C24 116.7(6) . . ?
C19 C20 C21 121.4(8) . . ?
C19 C20 Cl4 122.0(6) . . ?
C21 C20 Cl4 116.6(7) . . ?
C22 C21 C20 111.2(9) . . ?
C22 C21 H21A 124.4 . . ?
C20 C21 H21A 124.4 . . ?
C21 C22 C23 130.7(9) . . ?
C21 C22 H22A 114.7 . . ?
C23 C22 H22A 114.7 . . ?
C22 C23 C24 117.4(8) . . ?
C22 C23 H23A 121.3 . . ?
C24 C23 H23A 121.3 . . ?
C23 C24 C19 115.2(7) . . ?
C23 C24 H24A 122.4 . . ?
C19 C24 H24A 122.4 . . ?
O3 C25 C26 101.2(19) . . ?
C28 C27 O4 92.5(16) . . ?

loop_
_geom_bond_atom_site_label_1
_geom_bond_atom_site_label_2
_geom_bond_distance
_geom_bond_site_symmetry_2
_geom_bond_publ_flag
Ru1 N2 1.999(4) . ?
Ru1 N3 2.058(4) . ?
Ru1 O2 2.058(3) . ?
Ru1 N1 2.065(4) . ?
Ru1 Cl1 2.3157(13) . ?
Ru1 Cl2 2.3637(14) . ?
Cl3 C8 1.747(6) . ?
Cl4 C20 1.649(9) . ?
O1 C6 1.223(6) . ?
O2 C18 1.257(5) . ?
N1 C1 1.325(6) . ?
N1 C5 1.345(6) . ?
N2 C6 1.359(6) . ?
N2 C7 1.421(6) . ?
N3 C13 1.337(6) . ?
N3 C17 1.349(6) . ?
N4 C18 1.306(6) . ?
N4 C19 1.415(6) . ?
N4 H4A 0.8600 . ?
C1 C2 1.368(7) . ?
C1 H1A 0.9300 . ?
C2 C3 1.380(8) . ?
C2 H2A 0.9300 . ?
C3 C4 1.358(7) . ?
C3 H3A 0.9300 . ?
C4 C5 1.376(7) . ?
C4 H4B 0.9300 . ?
C5 C6 1.475(7) . ?
C7 C8 1.370(6) . ?
C7 C12 1.386(5) . ?
C8 C9 1.385(6) . ?
C9 C10 1.359(6) . ?
C9 H9A 0.9300 . ?
C10 C11 1.369(6) . ?
C10 H10A 0.9300 . ?
C11 C12 1.378(6) . ?
C11 H11A 0.9300 . ?
C12 H12A 0.9300 . ?
C13 C14 1.382(7) . ?
C13 H13A 0.9300 . ?
C14 C15 1.362(8) . ?
C14 H14A 0.9300 . ?
C15 C16 1.373(7) . ?
C15 H15A 0.9300 . ?
C16 C17 1.369(7) . ?
C16 H16A 0.9300 . ?
C17 C18 1.484(6) . ?
C19 C20 1.387(6) . ?
C19 C24 1.430(6) . ?
C20 C21 1.426(6) . ?
C21 C22 1.379(7) . ?
C21 H21A 0.9300 . ?
C22 C23 1.383(7) . ?
C22 H22A 0.9300 . ?
C23 C24 1.402(6) . ?
C23 H23A 0.9300 . ?
C24 H24A 0.9300 . ?
O3 C25 1.411(10) . ?
C25 C26 1.513(10) . ?
O4 C27 1.503(10) . ?
C27 C28 1.497(10) . ?

loop_
_geom_hbond_atom_site_label_D
_geom_hbond_atom_site_label_H
_geom_hbond_atom_site_label_A
_geom_hbond_distance_DH
_geom_hbond_distance_HA
_geom_hbond_distance_DA
_geom_hbond_angle_DHA
_geom_hbond_site_symmetry_A
N4 H4A O1 0.86 1.95 2.709(5) 145.9 4_566

loop_
_geom_torsion_atom_site_label_1
_geom_torsion_atom_site_label_2
_geom_torsion_atom_site_label_3
_geom_torsion_atom_site_label_4
_geom_torsion
_geom_torsion_site_symmetry_1
_geom_torsion_site_symmetry_2
_geom_torsion_site_symmetry_3
_geom_torsion_site_symmetry_4
_geom_torsion_publ_flag
N2 Ru1 O2 C18 -96.6(4) . . . . ?
N3 Ru1 O2 C18 -1.0(4) . . . . ?
N1 Ru1 O2 C18 -176.3(4) . . . . ?
Cl1 Ru1 O2 C18 1.4(18) . . . . ?
Cl2 Ru1 O2 C18 87.8(3) . . . . ?
N2 Ru1 N1 C1 -175.5(4) . . . . ?
N3 Ru1 N1 C1 -121.0(10) . . . . ?
O2 Ru1 N1 C1 -87.8(4) . . . . ?
Cl1 Ru1 N1 C1 92.4(4) . . . . ?
Cl2 Ru1 N1 C1 0.2(4) . . . . ?
N2 Ru1 N1 C5 2.3(3) . . . . ?
N3 Ru1 N1 C5 56.8(11) . . . . ?
O2 Ru1 N1 C5 90.0(3) . . . . ?
Cl1 Ru1 N1 C5 -89.8(3) . . . . ?
Cl2 Ru1 N1 C5 178.0(3) . . . . ?
N3 Ru1 N2 C6 -178.8(3) . . . . ?
O2 Ru1 N2 C6 -99.6(3) . . . . ?
N1 Ru1 N2 C6 -5.6(3) . . . . ?
Cl1 Ru1 N2 C6 84.1(3) . . . . ?
Cl2 Ru1 N2 C6 -51.4(13) . . . . ?
N3 Ru1 N2 C7 7.3(4) . . . . ?
O2 Ru1 N2 C7 86.4(4) . . . . ?
N1 Ru1 N2 C7 -179.6(4) . . . . ?
Cl1 Ru1 N2 C7 -89.8(4) . . . . ?
Cl2 Ru1 N2 C7 134.7(10) . . . . ?
N2 Ru1 N3 C13 -93.2(4) . . . . ?
O2 Ru1 N3 C13 179.5(4) . . . . ?
N1 Ru1 N3 C13 -146.8(10) . . . . ?
Cl1 Ru1 N3 C13 -0.4(4) . . . . ?
Cl2 Ru1 N3 C13 91.5(4) . . . . ?
N2 Ru1 N3 C17 85.4(3) . . . . ?
O2 Ru1 N3 C17 -1.9(3) . . . . ?
N1 Ru1 N3 C17 31.8(12) . . . . ?
Cl1 Ru1 N3 C17 178.2(3) . . . . ?
Cl2 Ru1 N3 C17 -89.9(3) . . . . ?
C5 N1 C1 C2 -1.6(8) . . . . ?
Ru1 N1 C1 C2 176.1(4) . . . . ?
N1 C1 C2 C3 0.8(9) . . . . ?
C1 C2 C3 C4 1.3(9) . . . . ?
C2 C3 C4 C5 -2.5(9) . . . . ?
C1 N1 C5 C4 0.3(7) . . . . ?
Ru1 N1 C5 C4 -177.7(4) . . . . ?
C1 N1 C5 C6 179.0(4) . . . . ?
Ru1 N1 C5 C6 1.0(5) . . . . ?
C3 C4 C5 N1 1.7(8) . . . . ?
C3 C4 C5 C6 -176.9(5) . . . . ?
C7 N2 C6 O1 1.1(8) . . . . ?
Ru1 N2 C6 O1 -173.2(5) . . . . ?
C7 N2 C6 C5 -178.1(4) . . . . ?
Ru1 N2 C6 C5 7.6(5) . . . . ?
N1 C5 C6 O1 175.2(5) . . . . ?
C4 C5 C6 O1 -6.1(8) . . . . ?
N1 C5 C6 N2 -5.6(6) . . . . ?
C4 C5 C6 N2 173.1(5) . . . . ?
C6 N2 C7 C8 74.6(7) . . . . ?
Ru1 N2 C7 C8 -111.5(5) . . . . ?
C6 N2 C7 C12 -108.1(6) . . . . ?
Ru1 N2 C7 C12 65.7(6) . . . . ?
C12 C7 C8 C9 -0.1(10) . . . . ?
N2 C7 C8 C9 177.2(6) . . . . ?
C12 C7 C8 Cl3 -179.2(4) . . . . ?
N2 C7 C8 Cl3 -1.8(8) . . . . ?
C7 C8 C9 C10 -0.2(13) . . . . ?
Cl3 C8 C9 C10 178.9(7) . . . . ?
C8 C9 C10 C11 0.4(14) . . . . ?
C9 C10 C11 C12 -0.2(13) . . . . ?
C10 C11 C12 C7 -0.1(11) . . . . ?
C8 C7 C12 C11 0.3(9) . . . . ?
N2 C7 C12 C11 -177.1(5) . . . . ?
C17 N3 C13 C14 -1.8(8) . . . . ?
Ru1 N3 C13 C14 176.7(4) . . . . ?
N3 C13 C14 C15 0.5(9) . . . . ?
C13 C14 C15 C16 0.8(10) . . . . ?
C14 C15 C16 C17 -0.8(11) . . . . ?
C13 N3 C17 C16 1.8(8) . . . . ?
Ru1 N3 C17 C16 -176.9(5) . . . . ?
C13 N3 C17 C18 -177.2(4) . . . . ?
Ru1 N3 C17 C18 4.1(5) . . . . ?
C15 C16 C17 N3 -0.5(10) . . . . ?
C15 C16 C17 C18 178.3(6) . . . . ?
Ru1 O2 C18 N4 -176.9(4) . . . . ?
Ru1 O2 C18 C17 3.6(6) . . . . ?
C19 N4 C18 O2 0.3(8) . . . . ?
C19 N4 C18 C17 179.9(5) . . . . ?
N3 C17 C18 O2 -5.3(7) . . . . ?
C16 C17 C18 O2 175.8(6) . . . . ?
N3 C17 C18 N4 175.2(5) . . . . ?
C16 C17 C18 N4 -3.7(9) . . . . ?
C18 N4 C19 C20 79.4(8) . . . . ?
C18 N4 C19 C24 -103.9(6) . . . . ?
N4 C19 C20 C21 179.8(6) . . . . ?
C24 C19 C20 C21 3.4(11) . . . . ?
N4 C19 C20 Cl4 -3.1(9) . . . . ?
C24 C19 C20 Cl4 -179.5(5) . . . . ?
C19 C20 C21 C22 -1.1(11) . . . . ?
Cl4 C20 C21 C22 -178.3(6) . . . . ?
C20 C21 C22 C23 -0.4(14) . . . . ?
C21 C22 C23 C24 -0.4(15) . . . . ?
C22 C23 C24 C19 2.4(10) . . . . ?
C20 C19 C24 C23 -4.0(9) . . . . ?
N4 C19 C24 C23 179.6(5) . . . . ?
